data_7244401
loop_
_publ_author_name
'Wojtkiewicz, Kacper'
'Lough, Alan'
'Bender, Timothy P.'

_publ_section_title
;
 Analysis of the solvent effects on the crystal growth of peripherally
 chlorinated boron subphthalocyanines
;
_journal_issue 15
_journal_name_full CrystEngComm
_journal_page_first 2791
_journal_page_last 2807
_journal_paper_doi 10.1039/D1CE01320C
_journal_volume 24
_journal_year 2022
_chemical_formula_moiety 'C24 H6 B Cl7 N6'
_chemical_formula_sum 'C24 H6 B Cl7 N6'
_chemical_formula_weight 637.31
_chemical_name_systematic Cl-Cl6BsubPc
_space_group_crystal_system monoclinic
_space_group_IT_number 14
_space_group_name_Hall '-P 2yn'
_space_group_name_H-M_alt 'P 1 21/n 1'
_atom_sites_solution_hydrogens geom
_audit_creation_method SHELXL-2018/3
_audit_update_record
;
2021-05-31 deposited with the CCDC.	2022-02-04 downloaded from the CCDC.
;
_cell_angle_alpha 90
_cell_angle_beta 99.487(2)
_cell_angle_gamma 90
_cell_formula_units_Z 4
_cell_length_a 13.0941(8)
_cell_length_b 7.4220(4)
_cell_length_c 25.4950(17)
_cell_measurement_reflns_used 9658
_cell_measurement_temperature 150(2)
_cell_measurement_theta_max 27.28
_cell_measurement_theta_min 2.67
_cell_volume 2443.8(3)
_computing_cell_refinement APEX3
_computing_data_collection 'APEX3 (Bruker, 2018)'
_computing_data_reduction 'SAINT (Bruker, 2014)'
_computing_molecular_graphics 'PLATON (Spek, 2009)'
_computing_publication_material 'SHELXTL (Sheldrick, 2008)'
_computing_structure_refinement 'SHELXL-2018/3 (Sheldrick, 2015b)'
_computing_structure_solution 'SHELXT 2014/5 (Sheldrick, 2015a)'
_diffrn_ambient_temperature 150(2)
_diffrn_measured_fraction_theta_full 1.000
_diffrn_measured_fraction_theta_max 0.997
_diffrn_measurement_device_type 'Bruker Kappa APEX-DUO CCD'
_diffrn_measurement_method '\f and \w scans'
_diffrn_radiation_type MoK\a
_diffrn_radiation_wavelength 0.71073
_diffrn_reflns_av_R_equivalents 0.0568
_diffrn_reflns_av_unetI/netI 0.0361
_diffrn_reflns_Laue_measured_fraction_full 1.000
_diffrn_reflns_Laue_measured_fraction_max 0.997
_diffrn_reflns_limit_h_max 16
_diffrn_reflns_limit_h_min -17
_diffrn_reflns_limit_k_max 7
_diffrn_reflns_limit_k_min -9
_diffrn_reflns_limit_l_max 33
_diffrn_reflns_limit_l_min -33
_diffrn_reflns_number 48146
_diffrn_reflns_point_group_measured_fraction_full 1.000
_diffrn_reflns_point_group_measured_fraction_max 0.997
_diffrn_reflns_theta_full 25.242
_diffrn_reflns_theta_max 27.587
_diffrn_reflns_theta_min 1.620
_diffrn_source 'sealed tube with Bruker Triumph monochromator'
_exptl_absorpt_coefficient_mu 0.843
_exptl_absorpt_correction_T_max 0.7456
_exptl_absorpt_correction_T_min 0.6796
_exptl_absorpt_correction_type multi-scan
_exptl_absorpt_process_details 'SADABS (Krause et al., 2015)'
_exptl_crystal_colour pink
_exptl_crystal_density_diffrn 1.732
_exptl_crystal_description needle
_exptl_crystal_F_000 1264
_exptl_crystal_recrystallization_method 'Re-crystallisation from solvent: dichlorobenzene/heptane'
_exptl_crystal_size_max 0.280
_exptl_crystal_size_mid 0.050
_exptl_crystal_size_min 0.040
_refine_diff_density_max 0.451
_refine_diff_density_min -0.375
_refine_diff_density_rms 0.071
_refine_ls_extinction_method none
_refine_ls_goodness_of_fit_ref 1.037
_refine_ls_hydrogen_treatment constr
_refine_ls_matrix_type full
_refine_ls_number_parameters 343
_refine_ls_number_reflns 5655
_refine_ls_number_restraints 0
_refine_ls_restrained_S_all 1.037
_refine_ls_R_factor_all 0.0604
_refine_ls_R_factor_gt 0.0341
_refine_ls_shift/su_max 0.001
_refine_ls_shift/su_mean 0.000
_refine_ls_structure_factor_coef Fsqd
_refine_ls_weighting_details 'w=1/[\s^2^(Fo^2^)+(0.0261P)^2^+2.3185P] where P=(Fo^2^+2Fc^2^)/3'
_refine_ls_weighting_scheme calc
_refine_ls_wR_factor_gt 0.0671
_refine_ls_wR_factor_ref 0.0780
_reflns_Friedel_coverage 0.000
_reflns_number_gt 4224
_reflns_number_total 5655
_reflns_threshold_expression 'I > 2\s(I)'
_cod_data_source_file d1ce01320c2.cif
_cod_data_source_block d19197_a
_cod_depositor_comments 'Adding full bibliography for 7244397--7244412.cif.'
_cod_original_sg_symbol_H-M 'P 21/n'
_cod_database_code 7244401
_shelx_shelxl_version_number 2018/3
_shelx_space_group_comment
; 
The symmetry employed for this shelxl refinement is uniquely defined 
by the following loop, which should always be used as a source of 
symmetry information in preference to the above space-group names. 
They are only intended as comments. 
;
_shelx_estimated_absorpt_t_min 0.798
_shelx_estimated_absorpt_t_max 0.967

loop_
_space_group_symop_operation_xyz
'x, y, z'
'-x+1/2, y+1/2, -z+1/2'
'-x, -y, -z'
'x-1/2, -y-1/2, z-1/2'

loop_
_atom_site_label
_atom_site_type_symbol
_atom_site_fract_x
_atom_site_fract_y
_atom_site_fract_z
_atom_site_U_iso_or_equiv
_atom_site_adp_type
_atom_site_occupancy
_atom_site_site_symmetry_order
_atom_site_calc_flag
_atom_site_refinement_flags_posn
_atom_site_refinement_flags_adp
_atom_site_refinement_flags_occupancy
_atom_site_disorder_assembly
_atom_site_disorder_group
Cl1 Cl 0.61268(4) -0.25238(7) 0.33890(2) 0.02228(12) Uani 1 1 d . . . . .
Cl2 Cl 0.35680(5) 0.78053(10) 0.40917(3) 0.04312(19) Uani 1 1 d . . . . .
Cl3 Cl 0.56241(5) 0.78120(8) 0.49194(2) 0.02836(14) Uani 1 1 d . . . . .
Cl4 Cl 1.20618(4) 0.27806(9) 0.40996(2) 0.03201(15) Uani 1 1 d . . . . .
Cl5 Cl 1.20983(5) 0.16553(10) 0.29149(2) 0.03565(16) Uani 1 1 d . . . . .
Cl6 Cl 0.60103(5) 0.18415(10) 0.02422(2) 0.03478(16) Uani 1 1 d . . . . .
Cl7 Cl 0.37784(4) 0.29237(9) 0.04364(2) 0.02910(14) Uani 1 1 d . . . . .
N1 N 0.60290(13) 0.1212(2) 0.34802(7) 0.0153(4) Uani 1 1 d . . . . .
N2 N 0.76199(13) 0.1841(2) 0.40512(7) 0.0170(4) Uani 1 1 d . . . . .
N3 N 0.75975(13) 0.0100(2) 0.32667(7) 0.0152(4) Uani 1 1 d . . . . .
N4 N 0.77376(13) -0.0289(2) 0.23538(7) 0.0151(4) Uani 1 1 d . . . . .
N5 N 0.60875(13) 0.0135(2) 0.26171(7) 0.0146(4) Uani 1 1 d . . . . .
N6 N 0.46590(13) 0.1913(2) 0.27733(7) 0.0167(4) Uani 1 1 d . . . . .
C1 C 0.51276(16) 0.2086(3) 0.32820(8) 0.0166(4) Uani 1 1 d . . . . .
C2 C 0.50049(16) 0.3454(3) 0.36784(8) 0.0172(4) Uani 1 1 d . . . . .
C3 C 0.42611(17) 0.4783(3) 0.36939(9) 0.0209(5) Uani 1 1 d . . . . .
H3A H 0.364177 0.479956 0.344049 0.025 Uiso 1 1 calc R U . . .
C4 C 0.44471(16) 0.6078(3) 0.40877(9) 0.0221(5) Uani 1 1 d . . . . .
C5 C 0.53641(17) 0.6068(3) 0.44661(9) 0.0202(5) Uani 1 1 d . . . . .
C6 C 0.60993(17) 0.4745(3) 0.44610(8) 0.0192(5) Uani 1 1 d . . . . .
H6A H 0.671187 0.472767 0.471907 0.023 Uiso 1 1 calc R U . . .
C7 C 0.59182(16) 0.3433(3) 0.40664(8) 0.0174(4) Uani 1 1 d . . . . .
C8 C 0.65902(16) 0.2046(3) 0.39115(8) 0.0160(4) Uani 1 1 d . . . . .
C9 C 0.81115(16) 0.0967(3) 0.37049(8) 0.0159(4) Uani 1 1 d . . . . .
C10 C 0.91793(16) 0.1125(3) 0.36182(8) 0.0162(4) Uani 1 1 d . . . . .
C11 C 1.00531(16) 0.1842(3) 0.39286(8) 0.0188(5) Uani 1 1 d . . . . .
H11A H 1.003627 0.224026 0.428112 0.023 Uiso 1 1 calc R U . . .
C12 C 1.09510(16) 0.1961(3) 0.37104(9) 0.0205(5) Uani 1 1 d . . . . .
C13 C 1.09714(17) 0.1432(3) 0.31820(9) 0.0208(5) Uani 1 1 d . . . . .
C14 C 1.01031(16) 0.0727(3) 0.28665(8) 0.0180(4) Uani 1 1 d . . . . .
H14A H 1.011577 0.039127 0.250807 0.022 Uiso 1 1 calc R U . . .
C15 C 0.92105(16) 0.0524(3) 0.30906(8) 0.0157(4) Uani 1 1 d . . . . .
C16 C 0.81684(16) -0.0052(3) 0.28645(8) 0.0151(4) Uani 1 1 d . . . . .
C17 C 0.67061(16) -0.0051(3) 0.22385(8) 0.0149(4) Uani 1 1 d . . . . .
C18 C 0.60847(16) 0.0525(3) 0.17475(8) 0.0153(4) Uani 1 1 d . . . . .
C19 C 0.63544(16) 0.0731(3) 0.12464(8) 0.0178(4) Uani 1 1 d . . . . .
H19A H 0.701279 0.035603 0.117691 0.021 Uiso 1 1 calc R U . . .
C20 C 0.56391(17) 0.1495(3) 0.08539(8) 0.0199(5) Uani 1 1 d . . . . .
C21 C 0.46554(16) 0.2034(3) 0.09518(8) 0.0193(5) Uani 1 1 d . . . . .
C22 C 0.43913(16) 0.1884(3) 0.14563(8) 0.0184(4) Uani 1 1 d . . . . .
H22A H 0.373313 0.226995 0.152333 0.022 Uiso 1 1 calc R U . . .
C23 C 0.51194(16) 0.1151(3) 0.18613(8) 0.0165(4) Uani 1 1 d . . . . .
C24 C 0.51798(16) 0.1020(3) 0.24397(8) 0.0164(4) Uani 1 1 d . . . . .
B1 B 0.64633(18) -0.0248(3) 0.31875(9) 0.0153(5) Uani 1 1 d . . . . .

loop_
_atom_site_aniso_label
_atom_site_aniso_U_11
_atom_site_aniso_U_22
_atom_site_aniso_U_33
_atom_site_aniso_U_23
_atom_site_aniso_U_13
_atom_site_aniso_U_12
Cl1 0.0283(3) 0.0169(3) 0.0228(3) 0.0040(2) 0.0079(2) -0.0035(2)
Cl2 0.0268(3) 0.0433(4) 0.0579(4) -0.0221(4) 0.0030(3) 0.0133(3)
Cl3 0.0320(3) 0.0255(3) 0.0292(3) -0.0102(2) 0.0098(2) -0.0023(2)
Cl4 0.0186(3) 0.0508(4) 0.0254(3) -0.0090(3) 0.0000(2) -0.0081(3)
Cl5 0.0216(3) 0.0568(4) 0.0307(3) -0.0106(3) 0.0106(2) -0.0097(3)
Cl6 0.0301(3) 0.0594(4) 0.0153(3) 0.0099(3) 0.0049(2) 0.0062(3)
Cl7 0.0238(3) 0.0411(4) 0.0197(3) 0.0049(3) -0.0043(2) 0.0047(3)
N1 0.0160(9) 0.0160(9) 0.0144(8) 0.0013(7) 0.0040(7) -0.0010(7)
N2 0.0199(9) 0.0184(10) 0.0129(8) 0.0021(7) 0.0031(7) 0.0003(8)
N3 0.0178(9) 0.0144(9) 0.0135(8) 0.0011(7) 0.0033(7) 0.0009(7)
N4 0.0174(9) 0.0137(9) 0.0142(8) -0.0003(7) 0.0024(7) 0.0000(7)
N5 0.0157(9) 0.0141(9) 0.0146(8) 0.0004(7) 0.0039(7) -0.0018(7)
N6 0.0152(8) 0.0182(9) 0.0172(9) -0.0006(7) 0.0041(7) -0.0043(7)
C1 0.0153(10) 0.0153(11) 0.0203(10) 0.0023(9) 0.0063(8) -0.0031(9)
C2 0.0171(10) 0.0188(11) 0.0178(10) 0.0013(9) 0.0088(8) -0.0038(9)
C3 0.0164(11) 0.0240(12) 0.0241(12) -0.0002(10) 0.0088(9) -0.0028(9)
C4 0.0171(11) 0.0234(12) 0.0285(12) -0.0013(10) 0.0118(9) 0.0024(9)
C5 0.0229(11) 0.0208(12) 0.0198(11) -0.0036(9) 0.0117(9) -0.0050(9)
C6 0.0210(11) 0.0222(12) 0.0160(10) 0.0007(9) 0.0079(9) -0.0039(9)
C7 0.0198(11) 0.0184(11) 0.0159(10) 0.0019(9) 0.0084(8) -0.0021(9)
C8 0.0197(10) 0.0162(11) 0.0127(9) 0.0020(8) 0.0044(8) -0.0015(9)
C9 0.0204(11) 0.0141(11) 0.0123(10) 0.0033(8) 0.0007(8) 0.0005(9)
C10 0.0189(10) 0.0151(11) 0.0146(10) 0.0016(8) 0.0025(8) 0.0029(9)
C11 0.0187(10) 0.0213(12) 0.0152(10) -0.0013(9) -0.0002(8) 0.0032(9)
C12 0.0177(11) 0.0223(12) 0.0200(11) -0.0005(9) -0.0015(9) -0.0014(9)
C13 0.0176(11) 0.0230(12) 0.0228(11) 0.0014(9) 0.0064(9) 0.0015(9)
C14 0.0197(11) 0.0191(11) 0.0152(10) -0.0005(9) 0.0031(8) 0.0023(9)
C15 0.0183(10) 0.0125(11) 0.0158(10) 0.0016(8) 0.0015(8) 0.0031(8)
C16 0.0186(10) 0.0112(10) 0.0158(10) 0.0005(8) 0.0038(8) 0.0019(8)
C17 0.0186(10) 0.0113(10) 0.0154(10) -0.0006(8) 0.0047(8) -0.0027(8)
C18 0.0173(10) 0.0122(10) 0.0162(10) -0.0028(8) 0.0018(8) -0.0028(8)
C19 0.0183(11) 0.0184(11) 0.0167(10) -0.0014(9) 0.0028(8) -0.0022(9)
C20 0.0222(11) 0.0242(12) 0.0129(10) -0.0005(9) 0.0019(8) -0.0044(10)
C21 0.0195(11) 0.0196(12) 0.0168(10) 0.0005(9) -0.0031(8) -0.0026(9)
C22 0.0160(10) 0.0186(11) 0.0197(11) -0.0027(9) 0.0003(8) -0.0013(9)
C23 0.0163(10) 0.0161(11) 0.0165(10) -0.0017(9) 0.0012(8) -0.0034(9)
C24 0.0153(10) 0.0152(11) 0.0186(10) 0.0010(9) 0.0025(8) -0.0039(9)
B1 0.0178(12) 0.0128(12) 0.0155(11) 0.0020(9) 0.0036(9) -0.0017(9)

loop_
_atom_type_symbol
_atom_type_description
_atom_type_scat_dispersion_real
_atom_type_scat_dispersion_imag
_atom_type_scat_source
C C 0.0033 0.0016 'International Tables Vol C Tables 4.2.6.8 and 6.1.1.4'
H H 0.0000 0.0000 'International Tables Vol C Tables 4.2.6.8 and 6.1.1.4'
B B 0.0013 0.0007 'International Tables Vol C Tables 4.2.6.8 and 6.1.1.4'
N N 0.0061 0.0033 'International Tables Vol C Tables 4.2.6.8 and 6.1.1.4'
Cl Cl 0.1484 0.1585 'International Tables Vol C Tables 4.2.6.8 and 6.1.1.4'

loop_
_geom_angle_atom_site_label_1
_geom_angle_atom_site_label_2
_geom_angle_atom_site_label_3
_geom_angle
_geom_angle_site_symmetry_1
_geom_angle_site_symmetry_3
_geom_angle_publ_flag
C8 N1 C1 113.53(17) . . ?
C8 N1 B1 122.46(18) . . ?
C1 N1 B1 122.70(18) . . ?
C9 N2 C8 116.65(18) . . ?
C9 N3 C16 113.26(17) . . ?
C9 N3 B1 122.59(17) . . ?
C16 N3 B1 122.67(18) . . ?
C16 N4 C17 116.14(17) . . ?
C17 N5 C24 113.51(17) . . ?
C17 N5 B1 122.27(17) . . ?
C24 N5 B1 123.07(17) . . ?
C1 N6 C24 117.19(18) . . ?
N6 C1 N1 122.60(19) . . ?
N6 C1 C2 130.4(2) . . ?
N1 C1 C2 105.11(18) . . ?
C3 C2 C7 120.1(2) . . ?
C3 C2 C1 132.1(2) . . ?
C7 C2 C1 107.35(18) . . ?
C4 C3 C2 118.2(2) . . ?
C4 C3 H3A 120.9 . . ?
C2 C3 H3A 120.9 . . ?
C3 C4 C5 121.4(2) . . ?
C3 C4 Cl2 118.92(18) . . ?
C5 C4 Cl2 119.58(17) . . ?
C6 C5 C4 121.0(2) . . ?
C6 C5 Cl3 118.60(18) . . ?
C4 C5 Cl3 120.27(17) . . ?
C5 C6 C7 118.0(2) . . ?
C5 C6 H6A 121.0 . . ?
C7 C6 H6A 121.0 . . ?
C6 C7 C2 121.3(2) . . ?
C6 C7 C8 130.9(2) . . ?
C2 C7 C8 107.28(18) . . ?
N2 C8 N1 123.02(18) . . ?
N2 C8 C7 129.4(2) . . ?
N1 C8 C7 105.70(18) . . ?
N2 C9 N3 122.71(19) . . ?
N2 C9 C10 129.60(19) . . ?
N3 C9 C10 105.65(17) . . ?
C11 C10 C15 120.66(19) . . ?
C11 C10 C9 131.88(19) . . ?
C15 C10 C9 107.22(18) . . ?
C12 C11 C10 118.1(2) . . ?
C12 C11 H11A 120.9 . . ?
C10 C11 H11A 120.9 . . ?
C11 C12 C13 121.2(2) . . ?
C11 C12 Cl4 118.79(17) . . ?
C13 C12 Cl4 120.00(16) . . ?
C14 C13 C12 121.24(19) . . ?
C14 C13 Cl5 118.66(17) . . ?
C12 C13 Cl5 120.10(17) . . ?
C13 C14 C15 117.90(19) . . ?
C13 C14 H14A 121.0 . . ?
C15 C14 H14A 121.0 . . ?
C14 C15 C10 120.73(19) . . ?
C14 C15 C16 131.71(19) . . ?
C10 C15 C16 107.17(18) . . ?
N4 C16 N3 122.89(19) . . ?
N4 C16 C15 129.75(18) . . ?
N3 C16 C15 105.72(17) . . ?
N4 C17 N5 123.36(18) . . ?
N4 C17 C18 129.15(18) . . ?
N5 C17 C18 105.57(17) . . ?
C19 C18 C23 121.4(2) . . ?
C19 C18 C17 129.72(19) . . ?
C23 C18 C17 108.27(18) . . ?
C20 C19 C18 118.0(2) . . ?
C20 C19 H19A 121.0 . . ?
C18 C19 H19A 121.0 . . ?
C19 C20 C21 121.39(19) . . ?
C19 C20 Cl6 117.32(17) . . ?
C21 C20 Cl6 121.25(17) . . ?
C22 C21 C20 120.99(19) . . ?
C22 C21 Cl7 119.92(17) . . ?
C20 C21 Cl7 119.08(16) . . ?
C21 C22 C23 118.2(2) . . ?
C21 C22 H22A 120.9 . . ?
C23 C22 H22A 120.9 . . ?
C22 C23 C18 119.91(19) . . ?
C22 C23 C24 133.4(2) . . ?
C18 C23 C24 106.34(18) . . ?
N6 C24 N5 121.97(19) . . ?
N6 C24 C23 130.71(19) . . ?
N5 C24 C23 105.32(17) . . ?
N1 B1 N5 105.12(17) . . ?
N1 B1 N3 105.19(18) . . ?
N5 B1 N3 105.19(16) . . ?
N1 B1 Cl1 113.66(15) . . ?
N5 B1 Cl1 113.16(16) . . ?
N3 B1 Cl1 113.65(16) . . ?

loop_
_geom_bond_atom_site_label_1
_geom_bond_atom_site_label_2
_geom_bond_distance
_geom_bond_site_symmetry_2
_geom_bond_publ_flag
Cl1 B1 1.840(2) . ?
Cl2 C4 1.724(2) . ?
Cl3 C5 1.731(2) . ?
Cl4 C12 1.731(2) . ?
Cl5 C13 1.732(2) . ?
Cl6 C20 1.728(2) . ?
Cl7 C21 1.727(2) . ?
N1 C8 1.366(3) . ?
N1 C1 1.369(3) . ?
N1 B1 1.481(3) . ?
N2 C9 1.343(3) . ?
N2 C8 1.345(3) . ?
N3 C9 1.366(3) . ?
N3 C16 1.370(3) . ?
N3 B1 1.488(3) . ?
N4 C16 1.343(3) . ?
N4 C17 1.346(3) . ?
N5 C17 1.365(3) . ?
N5 C24 1.368(3) . ?
N5 B1 1.484(3) . ?
N6 C1 1.346(3) . ?
N6 C24 1.349(3) . ?
C1 C2 1.460(3) . ?
C2 C3 1.391(3) . ?
C2 C7 1.421(3) . ?
C3 C4 1.382(3) . ?
C3 H3A 0.9500 . ?
C4 C5 1.411(3) . ?
C5 C6 1.377(3) . ?
C6 C7 1.392(3) . ?
C6 H6A 0.9500 . ?
C7 C8 1.451(3) . ?
C9 C10 1.456(3) . ?
C10 C11 1.386(3) . ?
C10 C15 1.424(3) . ?
C11 C12 1.384(3) . ?
C11 H11A 0.9500 . ?
C12 C13 1.408(3) . ?
C13 C14 1.383(3) . ?
C14 C15 1.391(3) . ?
C14 H14A 0.9500 . ?
C15 C16 1.455(3) . ?
C17 C18 1.441(3) . ?
C18 C19 1.389(3) . ?
C18 C23 1.421(3) . ?
C19 C20 1.375(3) . ?
C19 H19A 0.9500 . ?
C20 C21 1.410(3) . ?
C21 C22 1.390(3) . ?
C22 C23 1.395(3) . ?
C22 H22A 0.9500 . ?
C23 C24 1.467(3) . ?

loop_
_geom_torsion_atom_site_label_1
_geom_torsion_atom_site_label_2
_geom_torsion_atom_site_label_3
_geom_torsion_atom_site_label_4
_geom_torsion
_geom_torsion_site_symmetry_1
_geom_torsion_site_symmetry_2
_geom_torsion_site_symmetry_3
_geom_torsion_site_symmetry_4
_geom_torsion_publ_flag
C24 N6 C1 N1 -8.4(3) . . . . ?
C24 N6 C1 C2 153.7(2) . . . . ?
C8 N1 C1 N6 155.51(19) . . . . ?
B1 N1 C1 N6 -11.7(3) . . . . ?
C8 N1 C1 C2 -10.4(2) . . . . ?
B1 N1 C1 C2 -177.63(18) . . . . ?
N6 C1 C2 C3 13.5(4) . . . . ?
N1 C1 C2 C3 177.9(2) . . . . ?
N6 C1 C2 C7 -158.0(2) . . . . ?
N1 C1 C2 C7 6.4(2) . . . . ?
C7 C2 C3 C4 1.1(3) . . . . ?
C1 C2 C3 C4 -169.5(2) . . . . ?
C2 C3 C4 C5 0.0(3) . . . . ?
C2 C3 C4 Cl2 176.51(16) . . . . ?
C3 C4 C5 C6 -1.1(3) . . . . ?
Cl2 C4 C5 C6 -177.56(17) . . . . ?
C3 C4 C5 Cl3 174.57(17) . . . . ?
Cl2 C4 C5 Cl3 -1.9(3) . . . . ?
C4 C5 C6 C7 1.0(3) . . . . ?
Cl3 C5 C6 C7 -174.77(15) . . . . ?
C5 C6 C7 C2 0.2(3) . . . . ?
C5 C6 C7 C8 170.2(2) . . . . ?
C3 C2 C7 C6 -1.2(3) . . . . ?
C1 C2 C7 C6 171.47(18) . . . . ?
C3 C2 C7 C8 -173.37(18) . . . . ?
C1 C2 C7 C8 -0.7(2) . . . . ?
C9 N2 C8 N1 9.0(3) . . . . ?
C9 N2 C8 C7 -153.0(2) . . . . ?
C1 N1 C8 N2 -155.48(19) . . . . ?
B1 N1 C8 N2 11.7(3) . . . . ?
C1 N1 C8 C7 10.1(2) . . . . ?
B1 N1 C8 C7 177.31(18) . . . . ?
C6 C7 C8 N2 -12.1(4) . . . . ?
C2 C7 C8 N2 159.0(2) . . . . ?
C6 C7 C8 N1 -176.4(2) . . . . ?
C2 C7 C8 N1 -5.4(2) . . . . ?
C8 N2 C9 N3 -8.9(3) . . . . ?
C8 N2 C9 C10 152.5(2) . . . . ?
C16 N3 C9 N2 154.70(19) . . . . ?
B1 N3 C9 N2 -11.8(3) . . . . ?
C16 N3 C9 C10 -10.5(2) . . . . ?
B1 N3 C9 C10 -176.97(18) . . . . ?
N2 C9 C10 C11 17.7(4) . . . . ?
N3 C9 C10 C11 -178.5(2) . . . . ?
N2 C9 C10 C15 -156.6(2) . . . . ?
N3 C9 C10 C15 7.2(2) . . . . ?
C15 C10 C11 C12 0.2(3) . . . . ?
C9 C10 C11 C12 -173.4(2) . . . . ?
C10 C11 C12 C13 2.3(3) . . . . ?
C10 C11 C12 Cl4 -177.81(17) . . . . ?
C11 C12 C13 C14 -1.9(4) . . . . ?
Cl4 C12 C13 C14 178.23(18) . . . . ?
C11 C12 C13 Cl5 178.23(18) . . . . ?
Cl4 C12 C13 Cl5 -1.7(3) . . . . ?
C12 C13 C14 C15 -1.1(3) . . . . ?
Cl5 C13 C14 C15 178.77(17) . . . . ?
C13 C14 C15 C10 3.6(3) . . . . ?
C13 C14 C15 C16 175.5(2) . . . . ?
C11 C10 C15 C14 -3.2(3) . . . . ?
C9 C10 C15 C14 171.83(19) . . . . ?
C11 C10 C15 C16 -176.88(19) . . . . ?
C9 C10 C15 C16 -1.8(2) . . . . ?
C17 N4 C16 N3 11.5(3) . . . . ?
C17 N4 C16 C15 -151.7(2) . . . . ?
C9 N3 C16 N4 -157.33(19) . . . . ?
B1 N3 C16 N4 9.1(3) . . . . ?
C9 N3 C16 C15 9.4(2) . . . . ?
B1 N3 C16 C15 175.83(18) . . . . ?
C14 C15 C16 N4 -11.5(4) . . . . ?
C10 C15 C16 N4 161.2(2) . . . . ?
C14 C15 C16 N3 -176.9(2) . . . . ?
C10 C15 C16 N3 -4.2(2) . . . . ?
C16 N4 C17 N5 -10.3(3) . . . . ?
C16 N4 C17 C18 151.6(2) . . . . ?
C24 N5 C17 N4 156.41(19) . . . . ?
B1 N5 C17 N4 -11.7(3) . . . . ?
C24 N5 C17 C18 -9.1(2) . . . . ?
B1 N5 C17 C18 -177.21(18) . . . . ?
N4 C17 C18 C19 10.5(4) . . . . ?
N5 C17 C18 C19 174.9(2) . . . . ?
N4 C17 C18 C23 -160.7(2) . . . . ?
N5 C17 C18 C23 3.6(2) . . . . ?
C23 C18 C19 C20 -2.7(3) . . . . ?
C17 C18 C19 C20 -173.0(2) . . . . ?
C18 C19 C20 C21 -0.8(3) . . . . ?
C18 C19 C20 Cl6 176.94(17) . . . . ?
C19 C20 C21 C22 2.9(3) . . . . ?
Cl6 C20 C21 C22 -174.81(17) . . . . ?
C19 C20 C21 Cl7 -178.10(17) . . . . ?
Cl6 C20 C21 Cl7 4.2(3) . . . . ?
C20 C21 C22 C23 -1.3(3) . . . . ?
Cl7 C21 C22 C23 179.73(16) . . . . ?
C21 C22 C23 C18 -2.2(3) . . . . ?
C21 C22 C23 C24 169.8(2) . . . . ?
C19 C18 C23 C22 4.3(3) . . . . ?
C17 C18 C23 C22 176.42(19) . . . . ?
C19 C18 C23 C24 -169.68(19) . . . . ?
C17 C18 C23 C24 2.4(2) . . . . ?
C1 N6 C24 N5 7.7(3) . . . . ?
C1 N6 C24 C23 -153.7(2) . . . . ?
C17 N5 C24 N6 -154.93(19) . . . . ?
B1 N5 C24 N6 13.1(3) . . . . ?
C17 N5 C24 C23 10.6(2) . . . . ?
B1 N5 C24 C23 178.59(18) . . . . ?
C22 C23 C24 N6 -16.7(4) . . . . ?
C18 C23 C24 N6 156.2(2) . . . . ?
C22 C23 C24 N5 179.6(2) . . . . ?
C18 C23 C24 N5 -7.6(2) . . . . ?
C8 N1 B1 N5 -138.47(18) . . . . ?
C1 N1 B1 N5 27.6(3) . . . . ?
C8 N1 B1 N3 -27.7(3) . . . . ?
C1 N1 B1 N3 138.35(18) . . . . ?
C8 N1 B1 Cl1 97.3(2) . . . . ?
C1 N1 B1 Cl1 -96.7(2) . . . . ?
C17 N5 B1 N1 138.61(19) . . . . ?
C24 N5 B1 N1 -28.4(3) . . . . ?
C17 N5 B1 N3 27.8(3) . . . . ?
C24 N5 B1 N3 -139.15(19) . . . . ?
C17 N5 B1 Cl1 -96.8(2) . . . . ?
C24 N5 B1 Cl1 96.2(2) . . . . ?
C9 N3 B1 N1 27.8(3) . . . . ?
C16 N3 B1 N1 -137.43(19) . . . . ?
C9 N3 B1 N5 138.51(19) . . . . ?
C16 N3 B1 N5 -26.7(3) . . . . ?
C9 N3 B1 Cl1 -97.2(2) . . . . ?
C16 N3 B1 Cl1 97.6(2) . . . . ?
